data_7719140
loop_
_publ_author_name
'Guan, Xiao-Fen'
'Qiao, Na'
'Wu, Zhi-Lei'
'Wang, Wen-Min'
'Cui, Jian-Zhong'

_publ_section_title
;
 Linear trinuclear and tetranuclear Ln(III) compounds aggregated by
 multidentate Schiff base ligands: insights into the magnetocaloric
 effect, slow magnetic relaxation behavior and catalytic CO<sub>2</sub>
 conversion.
;
_journal_issue 34
_journal_name_full 'Dalton transactions (Cambridge, England : 2003)'
_journal_page_first 12841
_journal_page_last 12848
_journal_paper_doi 10.1039/d5dt01252j
_journal_volume 54
_journal_year 2025
_chemical_formula_moiety 'C124 H106 Gd4 N6 O24'
_chemical_formula_sum 'C124 H106 Gd4 N6 O24'
_chemical_formula_weight 2693.14
_space_group_crystal_system monoclinic
_space_group_IT_number 14
_space_group_name_Hall '-P 2ybc'
_space_group_name_H-M_alt 'P 1 21/c 1'
_atom_sites_solution_hydrogens geom
_atom_sites_solution_primary iterative
_audit_creation_date 2023-01-01
_audit_creation_method
;
Olex2 1.2
(compiled 2018.05.29 svn.r3508 for OlexSys, GUI svn.r5506)
;
_audit_update_record
;
2024-02-04 deposited with the CCDC.	2025-07-22 downloaded from the CCDC.
;
_cell_angle_alpha 90
_cell_angle_beta 93.1379(11)
_cell_angle_gamma 90
_cell_formula_units_Z 2
_cell_length_a 15.1650(5)
_cell_length_b 14.7774(5)
_cell_length_c 24.9626(7)
_cell_measurement_reflns_used 9941
_cell_measurement_temperature 150(2)
_cell_measurement_theta_max 26.39
_cell_measurement_theta_min 2.57
_cell_volume 5585.7(3)
_computing_cell_refinement 'SAINT v8.37A (Bruker, 2015)'
_computing_data_reduction 'SAINT v8.37A (Bruker, 2015)'
_computing_molecular_graphics 'Olex2 (Dolomanov et al., 2009)'
_computing_publication_material 'Olex2 (Dolomanov et al., 2009)'
_computing_structure_refinement 'XL (Sheldrick, 2008)'
_computing_structure_solution
;
Superflip (Palatinus & Chapuis, 2007;Palatinus & van der Lee, 2008;
Palatinus et al., 2012)
;
_diffrn_ambient_temperature 150.0
_diffrn_measured_fraction_theta_full 0.999
_diffrn_measured_fraction_theta_max 0.998
_diffrn_measurement_device_type 'Bruker APEX-II CCD'
_diffrn_measurement_method '\f and \w scans'
_diffrn_radiation_type MoK\a
_diffrn_radiation_wavelength 0.71073
_diffrn_reflns_av_R_equivalents 0.0383
_diffrn_reflns_av_unetI/netI 0.0220
_diffrn_reflns_Laue_measured_fraction_full 0.999
_diffrn_reflns_Laue_measured_fraction_max 0.998
_diffrn_reflns_limit_h_max 18
_diffrn_reflns_limit_h_min -18
_diffrn_reflns_limit_k_max 18
_diffrn_reflns_limit_k_min -18
_diffrn_reflns_limit_l_max 30
_diffrn_reflns_limit_l_min -31
_diffrn_reflns_number 78379
_diffrn_reflns_point_group_measured_fraction_full 0.999
_diffrn_reflns_point_group_measured_fraction_max 0.998
_diffrn_reflns_theta_full 25.242
_diffrn_reflns_theta_max 26.392
_diffrn_reflns_theta_min 1.634
_diffrn_standards_number 0
_exptl_absorpt_coefficient_mu 2.420
_exptl_absorpt_correction_T_max 0.0104
_exptl_absorpt_correction_T_min 0.0013
_exptl_absorpt_correction_type multi-scan
_exptl_absorpt_process_details
;
SADABS-2016/2 (Bruker,2016/2) was used for absorption correction.
wR2(int) was 0.0844 before and 0.0585 after correction.
The Ratio of minimum to maximum transmission is 0.1250.
The \l/2 correction factor is Not present.
;
_exptl_crystal_colour yellow
_exptl_crystal_density_diffrn 1.601
_exptl_crystal_description block
_exptl_crystal_F_000 2680
_exptl_crystal_size_max 0.42
_exptl_crystal_size_mid 0.32
_exptl_crystal_size_min 0.31
_refine_diff_density_max 3.380
_refine_diff_density_min -0.543
_refine_diff_density_rms 0.211
_refine_ls_extinction_method none
_refine_ls_goodness_of_fit_ref 1.082
_refine_ls_hydrogen_treatment constr
_refine_ls_matrix_type full
_refine_ls_number_parameters 716
_refine_ls_number_reflns 11434
_refine_ls_number_restraints 0
_refine_ls_restrained_S_all 1.082
_refine_ls_R_factor_all 0.0775
_refine_ls_R_factor_gt 0.0647
_refine_ls_shift/su_max 0.001
_refine_ls_shift/su_mean 0.000
_refine_ls_structure_factor_coef Fsqd
_refine_ls_weighting_details 'w=1/[\s^2^(Fo^2^)+(0.1230P)^2^+6.5267P] where P=(Fo^2^+2Fc^2^)/3'
_refine_ls_weighting_scheme calc
_refine_ls_wR_factor_gt 0.1721
_refine_ls_wR_factor_ref 0.1917
_reflns_Friedel_coverage 0.000
_reflns_number_gt 9155
_reflns_number_total 11434
_reflns_threshold_expression 'I > 2\s(I)'
_cod_data_source_file d5dt01252j2.cif
_cod_data_source_block mo_0315_2_0m
_cod_depositor_comments 'Adding full bibliography for 7719138--7719141.cif.'
_cod_database_code 7719140
_shelx_shelxl_version_number 2018/3
_shelx_space_group_comment
;
The symmetry employed for this shelxl refinement is uniquely defined
by the following loop, which should always be used as a source of
symmetry information in preference to the above space-group names.
They are only intended as comments.
;
_shelx_estimated_absorpt_t_max 0.521
_shelx_estimated_absorpt_t_min 0.430
_olex2_refinement_description
;
1. Fixed Uiso
 At 1.2 times of:
  All C(H) groups, All N(H) groups
 At 1.5 times of:
  All C(H,H,H) groups
2.a Aromatic/amide H refined with riding coordinates:
 C50(H50), N3(H3), C42(H42), C26(H26), C20(H20), C16(H16), C58(H58), C23(H23),
 C38(H38), C59(H59), C7(H7), C57(H57), C60(H60), C53(H53), C49(H49), C56(H56),
 C30(H30), C45(H45), C46(H46), C47(H47), C18(H18), C10(H10), C17(H17), C29(H29),
  C48(H48), C44(H44), C11(H11), C27(H27), C41(H41), C43(H43), C19(H19),
 C28(H28), C12(H12), C34(H34), C35(H35), C31(H31), C32(H32), C4(H4), C3(H3A),
 C5(H5), C33(H33)
2.b Idealised Me refined as rotating group:
 C61(H61A,H61B,H61C), C15(H15A,H15B,H15C), C1(H1A,H1B,H1C), C62(H62A,H62B,H62C)
;
_olex2_submission_special_instructions 'No special instructions were received'

loop_
_space_group_symop_operation_xyz
'x, y, z'
'-x, y+1/2, -z+1/2'
'-x, -y, -z'
'x, -y-1/2, z-1/2'

loop_
_atom_site_label
_atom_site_type_symbol
_atom_site_fract_x
_atom_site_fract_y
_atom_site_fract_z
_atom_site_U_iso_or_equiv
_atom_site_adp_type
_atom_site_occupancy
_atom_site_site_symmetry_order
_atom_site_calc_flag
_atom_site_refinement_flags_posn
_atom_site_refinement_flags_adp
_atom_site_refinement_flags_occupancy
_atom_site_disorder_assembly
_atom_site_disorder_group
Gd1 Gd 0.69398(2) 0.63463(2) 0.67724(2) 0.06502(14) Uani 1 1 d . . . . .
O2 O 0.6223(3) 0.6463(3) 0.58826(19) 0.0674(11) Uani 1 1 d . . . . .
O11 O 0.6667(4) 0.4945(3) 0.64046(19) 0.0731(13) Uani 1 1 d . . . . .
O10 O 0.6413(3) 0.3516(3) 0.55107(19) 0.0691(11) Uani 1 1 d . . . . .
O6 O 0.5419(3) 0.6456(3) 0.70145(18) 0.0683(11) Uani 1 1 d . . . . .
O3 O 0.5289(3) 0.5862(3) 0.49052(17) 0.0646(10) Uani 1 1 d . . . . .
O8 O 0.8007(4) 0.7073(4) 0.6278(2) 0.0802(14) Uani 1 1 d . . . . .
O9 O 0.7116(4) 0.5099(3) 0.5166(2) 0.0708(12) Uani 1 1 d . . . . .
O5 O 0.6755(3) 0.5560(4) 0.75640(18) 0.0720(12) Uani 1 1 d . . . . .
O4 O 0.5103(4) 0.6181(4) 0.38860(19) 0.0795(14) Uani 1 1 d . . . . .
O7 O 0.8318(4) 0.5771(4) 0.7012(3) 0.0914(17) Uani 1 1 d . . . . .
O12 O 0.4615(3) 0.5701(4) 0.6107(2) 0.0744(12) Uani 1 1 d . . . . .
N1 N 0.7241(5) 0.7736(5) 0.7460(3) 0.0811(16) Uani 1 1 d . . . . .
C25 C 0.4105(5) 0.6733(5) 0.7457(3) 0.0654(15) Uani 1 1 d . . . . .
C50 C 0.9071(5) 0.4617(5) 0.4476(3) 0.0771(18) Uani 1 1 d . . . . .
H50 H 0.902754 0.397881 0.443845 0.092 Uiso 1 1 calc R . . . .
C51 C 0.8482(5) 0.5077(4) 0.4780(3) 0.0643(15) Uani 1 1 d . . . . .
N2 N 0.6376(4) 0.7886(4) 0.6486(2) 0.0698(14) Uani 1 1 d . . . . .
N3 N 0.6059(4) 0.8006(4) 0.5955(3) 0.0731(15) Uani 1 1 d . . . . .
H3 H 0.587486 0.852819 0.582091 0.088 Uiso 1 1 calc R . . . .
C42 C 1.0306(7) 0.8418(7) 0.5346(4) 0.092(3) Uani 1 1 d . . . . .
H42 H 1.091490 0.849369 0.528613 0.110 Uiso 1 1 calc R . . . .
C26 C 0.3538(6) 0.6588(6) 0.7870(3) 0.0784(19) Uani 1 1 d . . . . .
H26 H 0.372528 0.621091 0.816254 0.094 Uiso 1 1 calc R . . . .
C8 C 0.6067(5) 0.7249(4) 0.5680(3) 0.0636(15) Uani 1 1 d . . . . .
O1 O 0.8104(6) 0.6908(5) 0.8016(3) 0.126(3) Uani 1 1 d . . . . .
C20 C 0.5934(6) 0.4422(5) 0.8706(3) 0.0784(19) Uani 1 1 d . . . . .
H20 H 0.531656 0.442749 0.861738 0.094 Uiso 1 1 calc R . . . .
C52 C 0.7771(5) 0.4606(5) 0.5060(3) 0.0642(15) Uani 1 1 d . . . . .
C24 C 0.5004(5) 0.6310(4) 0.7440(3) 0.0637(15) Uani 1 1 d . . . . .
C22 C 0.6193(5) 0.5431(5) 0.7905(3) 0.0676(16) Uani 1 1 d . . . . .
C16 C 0.7396(6) 0.4866(6) 0.8510(3) 0.082(2) Uani 1 1 d . . . . .
H16 H 0.778583 0.515934 0.828105 0.098 Uiso 1 1 calc R . . . .
C6 C 0.6869(6) 0.8528(6) 0.7308(4) 0.083(2) Uani 1 1 d . . . . .
C58 C 0.7405(7) 0.0376(6) 0.5820(4) 0.091(3) Uani 1 1 d . . . . .
H58 H 0.745426 -0.024787 0.590819 0.109 Uiso 1 1 calc R . . . .
C23 C 0.5343(5) 0.5807(5) 0.7873(3) 0.0690(16) Uani 1 1 d . . . . .
H23 H 0.497753 0.571268 0.816550 0.083 Uiso 1 1 calc R . . . .
C38 C 0.9407(5) 0.6659(5) 0.6628(3) 0.0745(17) Uani 1 1 d . . . . .
H38 H 1.002061 0.679043 0.663092 0.089 Uiso 1 1 calc R . . . .
C59 C 0.8152(6) 0.0901(6) 0.5805(3) 0.086(2) Uani 1 1 d . . . . .
H59 H 0.871518 0.063700 0.588481 0.103 Uiso 1 1 calc R . . . .
C7 C 0.6425(6) 0.8573(5) 0.6781(3) 0.0771(19) Uani 1 1 d . . . . .
H7 H 0.616814 0.912680 0.665744 0.093 Uiso 1 1 calc R . . . .
C57 C 0.6583(6) 0.0755(5) 0.5707(3) 0.083(2) Uani 1 1 d . . . . .
H57 H 0.606551 0.039428 0.571777 0.099 Uiso 1 1 calc R . . . .
C60 C 0.8092(5) 0.1812(5) 0.5674(3) 0.0731(17) Uani 1 1 d . . . . .
H60 H 0.861248 0.216777 0.566388 0.088 Uiso 1 1 calc R . . . .
C53 C 0.7834(5) 0.3675(4) 0.5189(3) 0.0665(15) Uani 1 1 d . . . . .
H53 H 0.836545 0.336696 0.511979 0.080 Uiso 1 1 calc R . . . .
C49 C 0.9726(6) 0.5087(6) 0.4224(4) 0.084(2) Uani 1 1 d . . . . .
H49 H 1.013015 0.476684 0.401639 0.101 Uiso 1 1 calc R . . . .
C39 C 0.8824(5) 0.7140(5) 0.6274(3) 0.0707(16) Uani 1 1 d . . . . .
C56 C 0.6520(6) 0.1666(5) 0.5579(3) 0.0761(18) Uani 1 1 d . . . . .
H56 H 0.595469 0.192803 0.550324 0.091 Uiso 1 1 calc R . . . .
C21 C 0.6503(5) 0.4884(5) 0.8384(3) 0.0714(17) Uani 1 1 d . . . . .
C14 C 0.5569(5) 0.6666(5) 0.4747(3) 0.0685(16) Uani 1 1 d . . . . .
C30 C 0.3802(5) 0.7274(5) 0.7036(3) 0.0741(17) Uani 1 1 d . . . . .
H30 H 0.417254 0.738213 0.674793 0.089 Uiso 1 1 calc R . . . .
C54 C 0.7158(5) 0.3183(4) 0.5412(2) 0.0635(15) Uani 1 1 d . . . . .
C45 C 0.8547(6) 0.8208(5) 0.5523(3) 0.080(2) Uani 1 1 d . . . . .
H45 H 0.793772 0.813797 0.558202 0.096 Uiso 1 1 calc R . . . .
C46 C 0.8549(5) 0.6001(5) 0.4820(3) 0.0711(16) Uani 1 1 d . . . . .
H46 H 0.813336 0.632302 0.501815 0.085 Uiso 1 1 calc R . . . .
C55 C 0.7274(5) 0.2203(5) 0.5560(3) 0.0681(16) Uani 1 1 d . . . . .
C47 C 0.9206(5) 0.6474(5) 0.4581(3) 0.0735(17) Uani 1 1 d . . . . .
H47 H 0.925453 0.711103 0.462538 0.088 Uiso 1 1 calc R . . . .
C18 C 0.7169(7) 0.3976(8) 0.9288(3) 0.099(3) Uani 1 1 d . . . . .
H18 H 0.739527 0.367799 0.960375 0.119 Uiso 1 1 calc R . . . .
C10 C 0.6153(6) 0.8189(6) 0.4868(3) 0.087(2) Uani 1 1 d . . . . .
H10 H 0.637815 0.865414 0.510069 0.104 Uiso 1 1 calc R . . . .
C17 C 0.7736(7) 0.4428(7) 0.8965(4) 0.095(2) Uani 1 1 d . . . . .
H17 H 0.835330 0.443688 0.905405 0.113 Uiso 1 1 calc R . . . .
C9 C 0.5893(5) 0.7356(5) 0.5090(3) 0.0716(17) Uani 1 1 d . . . . .
C29 C 0.2975(6) 0.7663(6) 0.7022(4) 0.084(2) Uani 1 1 d . . . . .
H29 H 0.278914 0.804280 0.673029 0.100 Uiso 1 1 calc R . . . .
C48 C 0.9794(5) 0.6013(5) 0.4274(3) 0.0752(17) Uani 1 1 d . . . . .
H48 H 1.024062 0.633222 0.410010 0.090 Uiso 1 1 calc R . . . .
C44 C 0.8793(7) 0.8768(5) 0.5112(4) 0.086(2) Uani 1 1 d . . . . .
H44 H 0.835906 0.908280 0.489631 0.103 Uiso 1 1 calc R . . . .
C40 C 0.9158(5) 0.7752(5) 0.5848(3) 0.0708(16) Uani 1 1 d . . . . .
C13 C 0.5487(5) 0.6868(5) 0.4192(3) 0.0748(18) Uani 1 1 d . . . . .
C36 C 0.9763(5) 0.5440(6) 0.7333(3) 0.0807(19) Uani 1 1 d . . . . .
C11 C 0.6087(7) 0.8339(7) 0.4328(4) 0.096(3) Uani 1 1 d . . . . .
H11 H 0.627370 0.890059 0.418688 0.116 Uiso 1 1 calc R . . . .
C2 C 0.7746(8) 0.7709(6) 0.7929(4) 0.098(3) Uani 1 1 d . . . . .
C27 C 0.2719(6) 0.6977(6) 0.7863(4) 0.089(2) Uani 1 1 d . . . . .
H27 H 0.235388 0.688628 0.815553 0.106 Uiso 1 1 calc R . . . .
C61 C 0.7140(8) 0.4207(6) 0.6622(3) 0.098(3) Uani 1 1 d . . . . .
H61A H 0.775219 0.423798 0.651734 0.147 Uiso 1 1 calc GR . . . .
H61B H 0.686888 0.364336 0.648734 0.147 Uiso 1 1 calc GR . . . .
H61C H 0.712887 0.422249 0.701425 0.147 Uiso 1 1 calc GR . . . .
C41 C 1.0054(6) 0.7865(6) 0.5756(3) 0.083(2) Uani 1 1 d . . . . .
H41 H 1.048934 0.756160 0.597720 0.100 Uiso 1 1 calc R . . . .
C37 C 0.9116(5) 0.5996(5) 0.6975(3) 0.0754(18) Uani 1 1 d . . . . .
C43 C 0.9679(8) 0.8861(6) 0.5021(4) 0.102(3) Uani 1 1 d . . . . .
H43 H 0.985706 0.923056 0.473447 0.123 Uiso 1 1 calc R . . . .
C19 C 0.6259(7) 0.3958(6) 0.9152(3) 0.089(2) Uani 1 1 d . . . . .
H19 H 0.587073 0.362756 0.936489 0.106 Uiso 1 1 calc R . . . .
C15 C 0.5021(8) 0.6310(7) 0.3316(3) 0.106(3) Uani 1 1 d . . . . .
H15A H 0.471231 0.688043 0.323514 0.158 Uiso 1 1 calc GR . . . .
H15B H 0.468556 0.580725 0.314984 0.158 Uiso 1 1 calc GR . . . .
H15C H 0.561051 0.633103 0.317357 0.158 Uiso 1 1 calc GR . . . .
C28 C 0.2416(6) 0.7505(6) 0.7429(4) 0.086(2) Uani 1 1 d . . . . .
H28 H 0.183686 0.775079 0.741314 0.104 Uiso 1 1 calc R . . . .
C12 C 0.5748(7) 0.7670(6) 0.3984(3) 0.092(3) Uani 1 1 d . . . . .
H12 H 0.569764 0.777117 0.360777 0.111 Uiso 1 1 calc R . . . .
C34 C 1.1161(8) 0.5165(9) 0.7793(6) 0.122(4) Uani 1 1 d . . . . .
H34 H 1.174875 0.535580 0.788350 0.147 Uiso 1 1 calc R . . . .
C35 C 1.0608(6) 0.5704(8) 0.7462(5) 0.111(3) Uani 1 1 d . . . . .
H35 H 1.082286 0.625765 0.732494 0.133 Uiso 1 1 calc R . . . .
C31 C 0.9471(7) 0.4647(8) 0.7539(5) 0.109(3) Uani 1 1 d . . . . .
H31 H 0.887735 0.446392 0.746100 0.131 Uiso 1 1 calc R . . . .
C32 C 1.0021(8) 0.4108(9) 0.7857(6) 0.134(5) Uani 1 1 d . . . . .
H32 H 0.981384 0.354682 0.798728 0.160 Uiso 1 1 calc R . . . .
C1 C 0.8763(12) 0.6833(9) 0.8476(6) 0.172(8) Uani 1 1 d . . . . .
H1A H 0.923005 0.728351 0.843764 0.257 Uiso 1 1 calc GR . . . .
H1B H 0.902231 0.622526 0.848232 0.257 Uiso 1 1 calc GR . . . .
H1C H 0.847313 0.694089 0.881127 0.257 Uiso 1 1 calc GR . . . .
C4 C 0.7413(11) 0.9233(9) 0.8111(6) 0.148(5) Uani 1 1 d . . . . .
H4 H 0.745823 0.974879 0.833747 0.178 Uiso 1 1 calc R . . . .
C3 C 0.7817(10) 0.8450(9) 0.8265(5) 0.129(4) Uani 1 1 d . . . . .
H3A H 0.814357 0.841166 0.859969 0.155 Uiso 1 1 calc R . . . .
C5 C 0.6943(9) 0.9280(7) 0.7631(5) 0.115(4) Uani 1 1 d . . . . .
H5 H 0.666697 0.983067 0.752030 0.139 Uiso 1 1 calc R . . . .
C33 C 1.0869(7) 0.4383(8) 0.7986(5) 0.113(3) Uani 1 1 d . . . . .
H33 H 1.124916 0.401883 0.821086 0.136 Uiso 1 1 calc R . . . .
Gd2 Gd 0.58230(2) 0.49494(2) 0.56192(2) 0.06343(14) Uani 1 1 d . . . . .
C62 C 0.3792(7) 0.5868(12) 0.5943(5) 0.149(6) Uani 1 1 d . . . . .
H62A H 0.365802 0.556335 0.559955 0.224 Uiso 1 1 calc GR . . . .
H62B H 0.370864 0.652149 0.589844 0.224 Uiso 1 1 calc GR . . . .
H62C H 0.339488 0.564191 0.620996 0.224 Uiso 1 1 calc GR . . . .

loop_
_atom_site_aniso_label
_atom_site_aniso_U_11
_atom_site_aniso_U_22
_atom_site_aniso_U_33
_atom_site_aniso_U_23
_atom_site_aniso_U_13
_atom_site_aniso_U_12
Gd1 0.0666(2) 0.0691(2) 0.0597(2) 0.00799(13) 0.00703(14) 0.00177(14)
O2 0.077(3) 0.065(3) 0.061(2) 0.008(2) 0.009(2) 0.011(2)
O11 0.094(3) 0.071(3) 0.054(2) 0.0070(19) -0.001(2) 0.019(2)
O10 0.074(3) 0.070(3) 0.063(3) 0.004(2) 0.002(2) 0.012(2)
O6 0.075(3) 0.074(3) 0.056(2) 0.002(2) 0.009(2) -0.005(2)
O3 0.077(3) 0.063(2) 0.054(2) 0.0068(19) 0.0098(19) 0.009(2)
O8 0.077(3) 0.086(3) 0.079(3) 0.019(3) 0.014(2) 0.007(3)
O9 0.078(3) 0.065(3) 0.069(3) 0.006(2) 0.009(2) 0.014(2)
O5 0.078(3) 0.082(3) 0.057(2) 0.003(2) 0.004(2) -0.001(2)
O4 0.106(4) 0.084(3) 0.049(2) 0.013(2) 0.016(2) 0.020(3)
O7 0.067(3) 0.104(4) 0.104(4) 0.035(3) 0.005(3) -0.001(3)
O12 0.074(3) 0.080(3) 0.069(3) -0.010(2) 0.001(2) 0.009(2)
N1 0.090(4) 0.077(4) 0.076(4) 0.002(3) -0.007(3) -0.010(3)
C25 0.072(4) 0.065(4) 0.060(3) -0.012(3) 0.009(3) -0.003(3)
C50 0.084(5) 0.063(4) 0.085(5) 0.001(3) 0.011(4) 0.008(3)
C51 0.068(4) 0.067(4) 0.057(3) -0.001(3) -0.005(3) 0.011(3)
N2 0.065(3) 0.075(4) 0.070(3) 0.010(3) 0.006(2) 0.002(3)
N3 0.079(4) 0.064(3) 0.077(4) 0.017(3) 0.010(3) 0.008(3)
C42 0.090(6) 0.101(6) 0.088(6) -0.018(5) 0.029(5) -0.034(5)
C26 0.083(5) 0.079(4) 0.075(4) -0.002(4) 0.020(4) -0.004(4)
C8 0.069(4) 0.059(3) 0.064(4) 0.014(3) 0.013(3) 0.006(3)
O1 0.165(7) 0.086(4) 0.119(5) -0.002(4) -0.064(5) -0.015(4)
C20 0.093(5) 0.080(4) 0.064(4) 0.001(3) 0.011(3) -0.003(4)
C52 0.072(4) 0.065(4) 0.055(3) -0.003(3) -0.003(3) 0.008(3)
C24 0.073(4) 0.062(3) 0.057(3) -0.008(3) 0.007(3) -0.010(3)
C22 0.087(5) 0.066(4) 0.051(3) -0.004(3) 0.007(3) -0.004(3)
C16 0.093(6) 0.088(5) 0.064(4) 0.007(4) 0.005(4) -0.008(4)
C6 0.086(5) 0.075(5) 0.086(5) -0.004(4) 0.000(4) -0.003(4)
C58 0.126(7) 0.062(4) 0.087(5) 0.005(4) 0.035(5) 0.020(5)
C23 0.080(4) 0.074(4) 0.054(3) -0.001(3) 0.010(3) 0.000(3)
C38 0.074(4) 0.072(4) 0.078(4) -0.003(3) 0.009(3) -0.006(3)
C59 0.100(6) 0.079(5) 0.079(5) 0.004(4) 0.020(4) 0.031(4)
C7 0.081(5) 0.067(4) 0.083(5) -0.002(3) 0.005(4) 0.000(3)
C57 0.109(6) 0.066(4) 0.075(4) -0.002(3) 0.022(4) 0.000(4)
C60 0.087(5) 0.072(4) 0.060(4) 0.001(3) 0.006(3) 0.015(3)
C53 0.070(4) 0.064(4) 0.065(4) -0.003(3) -0.001(3) 0.011(3)
C49 0.079(5) 0.093(6) 0.081(5) 0.006(4) 0.015(4) 0.017(4)
C39 0.072(4) 0.068(4) 0.072(4) -0.005(3) 0.011(3) 0.003(3)
C56 0.099(5) 0.069(4) 0.062(4) -0.008(3) 0.016(3) 0.011(4)
C21 0.084(5) 0.075(4) 0.056(4) -0.006(3) 0.009(3) -0.005(3)
C14 0.072(4) 0.070(4) 0.065(4) 0.016(3) 0.015(3) 0.016(3)
C30 0.084(5) 0.067(4) 0.073(4) -0.002(3) 0.017(3) 0.002(3)
C54 0.075(4) 0.062(3) 0.052(3) -0.003(3) -0.005(3) 0.014(3)
C45 0.094(5) 0.060(4) 0.088(5) 0.003(3) 0.031(4) 0.004(4)
C46 0.079(4) 0.073(4) 0.061(4) 0.000(3) 0.001(3) 0.006(3)
C55 0.090(5) 0.060(3) 0.054(3) -0.002(3) 0.005(3) 0.010(3)
C47 0.085(5) 0.066(4) 0.068(4) 0.000(3) -0.006(3) -0.001(3)
C18 0.118(7) 0.121(7) 0.059(4) 0.018(4) 0.001(4) -0.001(6)
C10 0.112(6) 0.070(4) 0.079(5) 0.024(4) 0.007(4) -0.004(4)
C17 0.096(6) 0.111(7) 0.076(5) 0.015(5) -0.002(4) -0.008(5)
C9 0.081(4) 0.063(4) 0.071(4) 0.013(3) 0.011(3) 0.009(3)
C29 0.094(5) 0.072(4) 0.086(5) 0.005(4) 0.016(4) 0.011(4)
C48 0.082(5) 0.075(4) 0.068(4) 0.002(3) 0.001(3) 0.003(4)
C44 0.109(6) 0.068(4) 0.084(5) 0.004(4) 0.029(5) 0.006(4)
C40 0.079(4) 0.066(4) 0.068(4) -0.010(3) 0.015(3) -0.005(3)
C13 0.086(5) 0.081(5) 0.058(4) 0.012(3) 0.016(3) 0.014(4)
C36 0.072(4) 0.087(5) 0.082(5) 0.011(4) 0.004(4) -0.004(4)
C11 0.113(7) 0.081(5) 0.096(6) 0.029(5) 0.012(5) -0.008(5)
C2 0.142(8) 0.076(5) 0.073(5) 0.000(4) -0.024(5) -0.012(5)
C27 0.090(5) 0.087(5) 0.091(6) -0.007(4) 0.023(4) -0.003(4)
C61 0.145(8) 0.078(5) 0.069(4) -0.004(4) -0.015(5) 0.028(5)
C41 0.087(5) 0.087(5) 0.077(5) -0.011(4) 0.017(4) -0.013(4)
C37 0.069(4) 0.078(4) 0.079(4) 0.004(4) 0.001(3) 0.000(3)
C43 0.146(9) 0.067(5) 0.099(7) -0.007(4) 0.048(6) -0.028(5)
C19 0.109(7) 0.089(5) 0.068(4) 0.011(4) 0.011(4) -0.008(5)
C15 0.151(9) 0.119(8) 0.048(4) 0.020(4) 0.019(5) 0.005(6)
C28 0.079(5) 0.079(5) 0.102(6) -0.012(4) 0.013(4) 0.006(4)
C12 0.115(7) 0.093(6) 0.071(5) 0.028(4) 0.027(4) 0.011(5)
C34 0.089(7) 0.125(9) 0.149(10) 0.028(8) -0.025(7) -0.022(6)
C35 0.076(5) 0.110(7) 0.144(9) 0.041(7) -0.017(5) -0.014(5)
C31 0.085(6) 0.115(7) 0.124(8) 0.041(6) -0.023(5) -0.016(5)
C32 0.099(7) 0.132(9) 0.166(11) 0.066(9) -0.035(7) -0.023(7)
C1 0.242(18) 0.103(8) 0.155(12) 0.006(8) -0.124(13) -0.016(9)
C4 0.204(15) 0.106(8) 0.127(10) -0.040(7) -0.048(10) 0.014(9)
C3 0.159(11) 0.115(8) 0.106(8) -0.008(6) -0.049(7) -0.010(8)
C5 0.147(10) 0.090(6) 0.106(7) -0.018(5) -0.025(7) 0.015(6)
C33 0.080(6) 0.126(8) 0.130(8) 0.041(7) -0.021(5) 0.003(5)
Gd2 0.0783(2) 0.0629(2) 0.04939(19) 0.00548(12) 0.00623(14) 0.01509(14)
C62 0.092(7) 0.222(15) 0.131(9) -0.103(11) -0.019(6) 0.042(8)

loop_
_atom_type_symbol
_atom_type_description
_atom_type_scat_dispersion_real
_atom_type_scat_dispersion_imag
_atom_type_scat_source
C C 0.0033 0.0016 'International Tables Vol C Tables 4.2.6.8 and 6.1.1.4'
H H 0.0000 0.0000 'International Tables Vol C Tables 4.2.6.8 and 6.1.1.4'
Gd Gd -0.1653 3.9035 'International Tables Vol C Tables 4.2.6.8 and 6.1.1.4'
N N 0.0061 0.0033 'International Tables Vol C Tables 4.2.6.8 and 6.1.1.4'
O O 0.0106 0.0060 'International Tables Vol C Tables 4.2.6.8 and 6.1.1.4'

loop_
_geom_angle_atom_site_label_1
_geom_angle_atom_site_label_2
_geom_angle_atom_site_label_3
_geom_angle
_geom_angle_site_symmetry_1
_geom_angle_site_symmetry_3
_geom_angle_publ_flag
O2 Gd1 N1 125.42(18) . . ?
O2 Gd1 N2 63.10(18) . . ?
O2 Gd1 Gd2 36.70(11) . . ?
O11 Gd1 O2 68.63(16) . . ?
O11 Gd1 O6 90.37(18) . . ?
O11 Gd1 O8 108.5(2) . . ?
O11 Gd1 O5 82.04(17) . . ?
O11 Gd1 O7 85.0(2) . . ?
O11 Gd1 N1 164.18(19) . . ?
O11 Gd1 N2 130.56(19) . . ?
O11 Gd1 Gd2 32.42(12) . . ?
O6 Gd1 O2 80.70(16) . . ?
O6 Gd1 N1 85.48(19) . . ?
O6 Gd1 N2 72.41(17) . . ?
O6 Gd1 Gd2 80.60(11) . . ?
O8 Gd1 O2 76.92(18) . . ?
O8 Gd1 O6 142.56(17) . . ?
O8 Gd1 N1 83.6(2) . . ?
O8 Gd1 N2 70.77(19) . . ?
O8 Gd1 Gd2 98.04(15) . . ?
O5 Gd1 O2 138.25(17) . . ?
O5 Gd1 O6 70.13(17) . . ?
O5 Gd1 O8 142.61(19) . . ?
O5 Gd1 N1 82.19(19) . . ?
O5 Gd1 N2 129.67(19) . . ?
O5 Gd1 Gd2 107.39(13) . . ?
O7 Gd1 O2 128.2(2) . . ?
O7 Gd1 O6 145.33(18) . . ?
O7 Gd1 O8 70.35(19) . . ?
O7 Gd1 O5 75.20(19) . . ?
O7 Gd1 N1 89.8(2) . . ?
O7 Gd1 N2 134.1(2) . . ?
O7 Gd1 Gd2 110.54(18) . . ?
N1 Gd1 Gd2 159.01(15) . . ?
N2 Gd1 N1 62.4(2) . . ?
N2 Gd1 Gd2 98.23(14) . . ?
C8 O2 Gd1 119.3(4) . . ?
C8 O2 Gd2 134.1(5) . . ?
Gd2 O2 Gd1 106.15(17) . . ?
C61 O11 Gd1 118.1(5) . . ?
C61 O11 Gd2 125.9(5) . . ?
Gd2 O11 Gd1 114.98(19) . . ?
C54 O10 Gd2 136.9(5) . . ?
C24 O6 Gd1 135.5(5) . . ?
C14 O3 Gd2 120.8(4) . 3_666 ?
C14 O3 Gd2 129.6(4) . . ?
Gd2 O3 Gd2 109.35(18) . 3_666 ?
C39 O8 Gd1 139.2(5) . . ?
C52 O9 Gd2 137.4(5) . . ?
C22 O5 Gd1 140.6(5) . . ?
C13 O4 C15 117.5(7) . . ?
C13 O4 Gd2 116.2(4) . 3_666 ?
C15 O4 Gd2 123.3(6) . 3_666 ?
C37 O7 Gd1 137.9(5) . . ?
C62 O12 Gd2 129.6(5) . . ?
C6 N1 Gd1 115.4(5) . . ?
C6 N1 C2 118.3(7) . . ?
C2 N1 Gd1 126.2(6) . . ?
C26 C25 C24 123.6(7) . . ?
C30 C25 C26 117.3(7) . . ?
C30 C25 C24 119.1(6) . . ?
C51 C50 H50 119.9 . . ?
C51 C50 C49 120.2(7) . . ?
C49 C50 H50 119.9 . . ?
C50 C51 C52 122.3(6) . . ?
C46 C51 C50 118.8(7) . . ?
C46 C51 C52 118.9(6) . . ?
N3 N2 Gd1 118.6(4) . . ?
C7 N2 Gd1 123.8(5) . . ?
C7 N2 N3 117.4(6) . . ?
N2 N3 H3 123.9 . . ?
C8 N3 N2 112.1(6) . . ?
C8 N3 H3 123.9 . . ?
C41 C42 H42 119.8 . . ?
C43 C42 H42 119.8 . . ?
C43 C42 C41 120.5(9) . . ?
C25 C26 H26 119.3 . . ?
C27 C26 C25 121.5(8) . . ?
C27 C26 H26 119.3 . . ?
O2 C8 N3 124.8(6) . . ?
O2 C8 C9 120.3(6) . . ?
N3 C8 C9 114.9(6) . . ?
C2 O1 C1 116.7(8) . . ?
C21 C20 H20 119.8 . . ?
C19 C20 H20 119.8 . . ?
C19 C20 C21 120.4(8) . . ?
O9 C52 C51 115.1(6) . . ?
O9 C52 C53 123.6(7) . . ?
C53 C52 C51 121.3(6) . . ?
O6 C24 C25 116.2(6) . . ?
O6 C24 C23 123.9(7) . . ?
C23 C24 C25 120.0(6) . . ?
O5 C22 C23 124.0(6) . . ?
O5 C22 C21 115.4(7) . . ?
C23 C22 C21 120.5(6) . . ?
C21 C16 H16 119.4 . . ?
C21 C16 C17 121.2(8) . . ?
C17 C16 H16 119.4 . . ?
N1 C6 C7 117.7(7) . . ?
N1 C6 C5 121.2(9) . . ?
C5 C6 C7 121.0(8) . . ?
C59 C58 H58 120.0 . . ?
C59 C58 C57 120.1(8) . . ?
C57 C58 H58 120.0 . . ?
C24 C23 C22 123.8(6) . . ?
C24 C23 H23 118.1 . . ?
C22 C23 H23 118.1 . . ?
C39 C38 H38 118.8 . . ?
C37 C38 H38 118.8 . . ?
C37 C38 C39 122.3(7) . . ?
C58 C59 H59 119.7 . . ?
C58 C59 C60 120.7(8) . . ?
C60 C59 H59 119.7 . . ?
N2 C7 C6 120.4(7) . . ?
N2 C7 H7 119.8 . . ?
C6 C7 H7 119.8 . . ?
C58 C57 H57 120.3 . . ?
C58 C57 C56 119.4(8) . . ?
C56 C57 H57 120.3 . . ?
C59 C60 H60 120.0 . . ?
C55 C60 C59 120.0(8) . . ?
C55 C60 H60 120.0 . . ?
C52 C53 H53 118.1 . . ?
C54 C53 C52 123.7(6) . . ?
C54 C53 H53 118.1 . . ?
C50 C49 H49 119.8 . . ?
C48 C49 C50 120.4(8) . . ?
C48 C49 H49 119.8 . . ?
O8 C39 C38 123.1(7) . . ?
O8 C39 C40 115.4(7) . . ?
C38 C39 C40 121.5(7) . . ?
C57 C56 H56 119.5 . . ?
C57 C56 C55 121.0(8) . . ?
C55 C56 H56 119.5 . . ?
C20 C21 C22 123.3(8) . . ?
C16 C21 C20 119.5(7) . . ?
C16 C21 C22 117.2(7) . . ?
O3 C14 C9 125.2(6) . . ?
O3 C14 C13 117.7(7) . . ?
C9 C14 C13 117.0(7) . . ?
C25 C30 H30 119.1 . . ?
C29 C30 C25 121.7(7) . . ?
C29 C30 H30 119.1 . . ?
O10 C54 C53 123.7(6) . . ?
O10 C54 C55 114.9(6) . . ?
C53 C54 C55 121.4(6) . . ?
C44 C45 H45 119.0 . . ?
C40 C45 H45 119.0 . . ?
C40 C45 C44 122.0(8) . . ?
C51 C46 H46 119.2 . . ?
C51 C46 C47 121.7(7) . . ?
C47 C46 H46 119.2 . . ?
C60 C55 C56 118.8(7) . . ?
C60 C55 C54 123.0(7) . . ?
C56 C55 C54 118.2(7) . . ?
C46 C47 H47 120.3 . . ?
C46 C47 C48 119.4(7) . . ?
C48 C47 H47 120.3 . . ?
C17 C18 H18 119.9 . . ?
C17 C18 C19 120.1(8) . . ?
C19 C18 H18 119.9 . . ?
C9 C10 H10 119.3 . . ?
C11 C10 H10 119.3 . . ?
C11 C10 C9 121.3(9) . . ?
C16 C17 C18 119.3(9) . . ?
C16 C17 H17 120.4 . . ?
C18 C17 H17 120.4 . . ?
C14 C9 C8 124.3(6) . . ?
C14 C9 C10 119.4(7) . . ?
C10 C9 C8 116.1(7) . . ?
C30 C29 H29 119.8 . . ?
C28 C29 C30 120.4(8) . . ?
C28 C29 H29 119.8 . . ?
C49 C48 C47 119.5(8) . . ?
C49 C48 H48 120.3 . . ?
C47 C48 H48 120.3 . . ?
C45 C44 H44 120.5 . . ?
C43 C44 C45 119.1(10) . . ?
C43 C44 H44 120.5 . . ?
C45 C40 C39 118.0(7) . . ?
C45 C40 C41 118.2(7) . . ?
C41 C40 C39 123.7(8) . . ?
O4 C13 C14 113.5(6) . . ?
C12 C13 O4 123.5(7) . . ?
C12 C13 C14 123.0(8) . . ?
C35 C36 C37 123.3(8) . . ?
C35 C36 C31 118.6(8) . . ?
C31 C36 C37 118.1(7) . . ?
C10 C11 H11 120.0 . . ?
C10 C11 C12 119.9(8) . . ?
C12 C11 H11 120.0 . . ?
N1 C2 C3 121.3(10) . . ?
O1 C2 N1 112.0(8) . . ?
O1 C2 C3 126.6(9) . . ?
C26 C27 H27 119.8 . . ?
C26 C27 C28 120.3(8) . . ?
C28 C27 H27 119.8 . . ?
O11 C61 H61A 109.5 . . ?
O11 C61 H61B 109.5 . . ?
O11 C61 H61C 109.5 . . ?
H61A C61 H61B 109.5 . . ?
H61A C61 H61C 109.5 . . ?
H61B C61 H61C 109.5 . . ?
C42 C41 C40 120.2(9) . . ?
C42 C41 H41 119.9 . . ?
C40 C41 H41 119.9 . . ?
O7 C37 C38 124.6(7) . . ?
O7 C37 C36 113.7(7) . . ?
C38 C37 C36 121.7(7) . . ?
C42 C43 C44 120.0(9) . . ?
C42 C43 H43 120.0 . . ?
C44 C43 H43 120.0 . . ?
C20 C19 C18 119.4(8) . . ?
C20 C19 H19 120.3 . . ?
C18 C19 H19 120.3 . . ?
O4 C15 H15A 109.5 . . ?
O4 C15 H15B 109.5 . . ?
O4 C15 H15C 109.5 . . ?
H15A C15 H15B 109.5 . . ?
H15A C15 H15C 109.5 . . ?
H15B C15 H15C 109.5 . . ?
C29 C28 C27 118.6(8) . . ?
C29 C28 H28 120.7 . . ?
C27 C28 H28 120.7 . . ?
C13 C12 C11 119.3(8) . . ?
C13 C12 H12 120.3 . . ?
C11 C12 H12 120.3 . . ?
C35 C34 H34 119.8 . . ?
C33 C34 H34 119.8 . . ?
C33 C34 C35 120.5(10) . . ?
C36 C35 C34 120.2(9) . . ?
C36 C35 H35 119.9 . . ?
C34 C35 H35 119.9 . . ?
C36 C31 H31 119.4 . . ?
C36 C31 C32 121.2(9) . . ?
C32 C31 H31 119.4 . . ?
C31 C32 H32 120.2 . . ?
C33 C32 C31 119.7(10) . . ?
C33 C32 H32 120.2 . . ?
O1 C1 H1A 109.5 . . ?
O1 C1 H1B 109.5 . . ?
O1 C1 H1C 109.5 . . ?
H1A C1 H1B 109.5 . . ?
H1A C1 H1C 109.5 . . ?
H1B C1 H1C 109.5 . . ?
C3 C4 H4 120.0 . . ?
C3 C4 C5 120.0(11) . . ?
C5 C4 H4 120.0 . . ?
C2 C3 H3A 120.4 . . ?
C4 C3 C2 119.1(10) . . ?
C4 C3 H3A 120.4 . . ?
C6 C5 H5 120.1 . . ?
C4 C5 C6 119.8(11) . . ?
C4 C5 H5 120.1 . . ?
C34 C33 C32 119.9(10) . . ?
C34 C33 H33 120.1 . . ?
C32 C33 H33 120.1 . . ?
Gd1 Gd2 Gd2 144.427(14) . 3_666 ?
O2 Gd2 Gd1 37.15(11) . . ?
O2 Gd2 O4 128.07(16) . 3_666 ?
O2 Gd2 O12 68.60(17) . . ?
O2 Gd2 Gd2 108.97(11) . 3_666 ?
O11 Gd2 Gd1 32.60(12) . . ?
O11 Gd2 O2 69.25(16) . . ?
O11 Gd2 O10 84.04(17) . . ?
O11 Gd2 O3 144.31(17) . 3_666 ?
O11 Gd2 O3 144.03(17) . . ?
O11 Gd2 O9 88.3(2) . . ?
O11 Gd2 O4 83.09(19) . 3_666 ?
O11 Gd2 O12 88.53(17) . . ?
O11 Gd2 Gd2 173.56(14) . 3_666 ?
O10 Gd2 Gd1 114.77(12) . . ?
O10 Gd2 O2 142.11(18) . . ?
O10 Gd2 O3 75.19(16) . 3_666 ?
O10 Gd2 O3 123.75(16) . . ?
O10 Gd2 O9 71.88(17) . . ?
O10 Gd2 O4 71.61(17) . 3_666 ?
O10 Gd2 O12 139.12(18) . . ?
O10 Gd2 Gd2 100.26(12) . 3_666 ?
O3 Gd2 Gd1 112.28(12) . . ?
O3 Gd2 Gd1 160.32(10) 3_666 . ?
O3 Gd2 O2 75.16(16) . . ?
O3 Gd2 O2 140.79(16) 3_666 . ?
O3 Gd2 O3 70.66(18) . 3_666 ?
O3 Gd2 O4 63.05(16) 3_666 3_666 ?
O3 Gd2 O4 124.72(18) . 3_666 ?
O3 Gd2 O12 88.63(16) 3_666 . ?
O3 Gd2 O12 83.29(16) . . ?
O3 Gd2 Gd2 34.86(10) 3_666 3_666 ?
O3 Gd2 Gd2 35.79(12) . 3_666 ?
O9 Gd2 Gd1 88.01(13) . . ?
O9 Gd2 O2 80.69(17) . . ?
O9 Gd2 O3 80.85(16) . . ?
O9 Gd2 O3 111.56(17) . 3_666 ?
O9 Gd2 O4 143.14(16) . 3_666 ?
O9 Gd2 O12 148.15(17) . . ?
O9 Gd2 Gd2 97.55(13) . 3_666 ?
O4 Gd2 Gd1 102.73(13) 3_666 . ?
O4 Gd2 Gd2 93.68(13) 3_666 3_666 ?
O12 Gd2 Gd1 72.78(12) . . ?
O12 Gd2 O4 67.60(17) . 3_666 ?
O12 Gd2 Gd2 85.09(11) . 3_666 ?
O12 C62 H62A 109.5 . . ?
O12 C62 H62B 109.5 . . ?
O12 C62 H62C 109.5 . . ?
H62A C62 H62B 109.5 . . ?
H62A C62 H62C 109.5 . . ?
H62B C62 H62C 109.5 . . ?

loop_
_geom_bond_atom_site_label_1
_geom_bond_atom_site_label_2
_geom_bond_distance
_geom_bond_site_symmetry_2
_geom_bond_publ_flag
Gd1 O2 2.425(5) . ?
Gd1 O11 2.293(5) . ?
Gd1 O6 2.421(5) . ?
Gd1 O8 2.347(5) . ?
Gd1 O5 2.322(5) . ?
Gd1 O7 2.305(6) . ?
Gd1 N1 2.699(7) . ?
Gd1 N2 2.521(6) . ?
Gd1 Gd2 3.8578(5) . ?
O2 C8 1.284(8) . ?
O2 Gd2 2.400(5) . ?
O11 C61 1.399(9) . ?
O11 Gd2 2.282(5) . ?
O10 C54 1.269(8) . ?
O10 Gd2 2.321(5) . ?
O6 C24 1.283(8) . ?
O3 C14 1.330(9) . ?
O3 Gd2 2.343(4) . ?
O3 Gd2 2.398(5) 3_666 ?
O8 C39 1.244(9) . ?
O9 C52 1.270(8) . ?
O9 Gd2 2.328(5) . ?
O5 C22 1.252(8) . ?
O4 C13 1.380(10) . ?
O4 C15 1.434(9) . ?
O4 Gd2 2.545(5) 3_666 ?
O7 C37 1.263(9) . ?
O12 Gd2 2.513(5) . ?
O12 C62 1.315(12) . ?
N1 C6 1.344(11) . ?
N1 C2 1.366(11) . ?
C25 C26 1.395(10) . ?
C25 C24 1.502(10) . ?
C25 C30 1.379(10) . ?
C50 H50 0.9500 . ?
C50 C51 1.382(10) . ?
C50 C49 1.390(12) . ?
C51 C52 1.489(10) . ?
C51 C46 1.373(10) . ?
N2 N3 1.396(8) . ?
N2 C7 1.254(10) . ?
N3 H3 0.8800 . ?
N3 C8 1.314(9) . ?
C42 H42 0.9500 . ?
C42 C41 1.381(13) . ?
C42 C43 1.380(16) . ?
C26 H26 0.9500 . ?
C26 C27 1.369(12) . ?
C8 C9 1.490(10) . ?
O1 C2 1.316(12) . ?
O1 C1 1.484(12) . ?
C20 H20 0.9500 . ?
C20 C21 1.390(11) . ?
C20 C19 1.376(12) . ?
C52 C53 1.416(9) . ?
C24 C23 1.387(10) . ?
C22 C23 1.402(11) . ?
C22 C21 1.497(10) . ?
C16 H16 0.9500 . ?
C16 C21 1.374(12) . ?
C16 C17 1.381(12) . ?
C6 C7 1.447(12) . ?
C6 C5 1.374(13) . ?
C58 H58 0.9500 . ?
C58 C59 1.375(14) . ?
C58 C57 1.381(13) . ?
C23 H23 0.9500 . ?
C38 H38 0.9500 . ?
C38 C39 1.409(11) . ?
C38 C37 1.395(11) . ?
C59 H59 0.9500 . ?
C59 C60 1.387(11) . ?
C7 H7 0.9500 . ?
C57 H57 0.9500 . ?
C57 C56 1.385(11) . ?
C60 H60 0.9500 . ?
C60 C55 1.385(10) . ?
C53 H53 0.9500 . ?
C53 C54 1.397(10) . ?
C49 H49 0.9500 . ?
C49 C48 1.377(12) . ?
C39 C40 1.505(10) . ?
C56 H56 0.9500 . ?
C56 C55 1.395(11) . ?
C14 C9 1.401(11) . ?
C14 C13 1.416(10) . ?
C30 H30 0.9500 . ?
C30 C29 1.378(11) . ?
C54 C55 1.502(9) . ?
C45 H45 0.9500 . ?
C45 C44 1.383(11) . ?
C45 C40 1.374(12) . ?
C46 H46 0.9500 . ?
C46 C47 1.380(11) . ?
C47 H47 0.9500 . ?
C47 C48 1.386(11) . ?
C18 H18 0.9500 . ?
C18 C17 1.384(13) . ?
C18 C19 1.403(14) . ?
C10 H10 0.9500 . ?
C10 C9 1.415(10) . ?
C10 C11 1.366(13) . ?
C17 H17 0.9500 . ?
C29 H29 0.9500 . ?
C29 C28 1.377(12) . ?
C48 H48 0.9500 . ?
C44 H44 0.9500 . ?
C44 C43 1.382(14) . ?
C40 C41 1.400(11) . ?
C13 C12 1.362(12) . ?
C36 C37 1.529(11) . ?
C36 C35 1.362(12) . ?
C36 C31 1.363(13) . ?
C11 H11 0.9500 . ?
C11 C12 1.390(14) . ?
C2 C3 1.379(15) . ?
C27 H27 0.9500 . ?
C27 C28 1.392(13) . ?
C61 H61A 0.9800 . ?
C61 H61B 0.9800 . ?
C61 H61C 0.9800 . ?
C41 H41 0.9500 . ?
C43 H43 0.9500 . ?
C19 H19 0.9500 . ?
C15 H15A 0.9800 . ?
C15 H15B 0.9800 . ?
C15 H15C 0.9800 . ?
C28 H28 0.9500 . ?
C12 H12 0.9500 . ?
C34 H34 0.9500 . ?
C34 C35 1.395(15) . ?
C34 C33 1.336(15) . ?
C35 H35 0.9500 . ?
C31 H31 0.9500 . ?
C31 C32 1.374(14) . ?
C32 H32 0.9500 . ?
C32 C33 1.371(15) . ?
C1 H1A 0.9800 . ?
C1 H1B 0.9800 . ?
C1 H1C 0.9800 . ?
C4 H4 0.9500 . ?
C4 C3 1.354(18) . ?
C4 C5 1.361(16) . ?
C3 H3A 0.9500 . ?
C5 H5 0.9500 . ?
C33 H33 0.9500 . ?
Gd2 Gd2 3.8685(7) 3_666 ?
C62 H62A 0.9800 . ?
C62 H62B 0.9800 . ?
C62 H62C 0.9800 . ?

loop_
_geom_torsion_atom_site_label_1
_geom_torsion_atom_site_label_2
_geom_torsion_atom_site_label_3
_geom_torsion_atom_site_label_4
_geom_torsion
_geom_torsion_site_symmetry_1
_geom_torsion_site_symmetry_2
_geom_torsion_site_symmetry_3
_geom_torsion_site_symmetry_4
_geom_torsion_publ_flag
Gd1 O2 C8 N3 -17.8(9) . . . . ?
Gd1 O2 C8 C9 161.0(5) . . . . ?
Gd1 O6 C24 C25 162.0(4) . . . . ?
Gd1 O6 C24 C23 -17.1(10) . . . . ?
Gd1 O8 C39 C38 3.4(12) . . . . ?
Gd1 O8 C39 C40 -178.6(5) . . . . ?
Gd1 O5 C22 C23 1.5(12) . . . . ?
Gd1 O5 C22 C21 -174.5(5) . . . . ?
Gd1 O7 C37 C38 -16.8(14) . . . . ?
Gd1 O7 C37 C36 165.8(6) . . . . ?
Gd1 N1 C6 C7 -5.6(10) . . . . ?
Gd1 N1 C6 C5 177.5(8) . . . . ?
Gd1 N1 C2 O1 1.2(13) . . . . ?
Gd1 N1 C2 C3 -176.4(10) . . . . ?
Gd1 N2 N3 C8 3.0(7) . . . . ?
Gd1 N2 C7 C6 3.8(11) . . . . ?
O2 C8 C9 C14 24.4(11) . . . . ?
O2 C8 C9 C10 -149.8(7) . . . . ?
O10 C54 C55 C60 -155.1(6) . . . . ?
O10 C54 C55 C56 25.1(9) . . . . ?
O6 C24 C23 C22 2.7(11) . . . . ?
O3 C14 C9 C8 7.3(11) . . . . ?
O3 C14 C9 C10 -178.7(7) . . . . ?
O3 C14 C13 O4 1.0(9) . . . . ?
O3 C14 C13 C12 179.7(7) . . . . ?
O8 C39 C40 C45 2.9(10) . . . . ?
O8 C39 C40 C41 -175.6(7) . . . . ?
O9 C52 C53 C54 4.6(11) . . . . ?
O5 C22 C23 C24 5.1(12) . . . . ?
O5 C22 C21 C20 -158.0(7) . . . . ?
O5 C22 C21 C16 23.6(10) . . . . ?
O4 C13 C12 C11 176.7(8) . . . . ?
N1 C6 C7 N2 1.7(13) . . . . ?
N1 C6 C5 C4 1.1(19) . . . . ?
N1 C2 C3 C4 -3(2) . . . . ?
C25 C26 C27 C28 2.4(13) . . . . ?
C25 C24 C23 C22 -176.4(6) . . . . ?
C25 C30 C29 C28 -1.3(13) . . . . ?
C50 C51 C52 O9 -157.1(7) . . . . ?
C50 C51 C52 C53 22.3(10) . . . . ?
C50 C51 C46 C47 -2.2(11) . . . . ?
C50 C49 C48 C47 0.4(13) . . . . ?
C51 C50 C49 C48 -0.2(13) . . . . ?
C51 C52 C53 C54 -174.7(6) . . . . ?
C51 C46 C47 C48 2.5(11) . . . . ?
N2 N3 C8 O2 9.5(10) . . . . ?
N2 N3 C8 C9 -169.4(6) . . . . ?
N3 N2 C7 C6 -170.6(7) . . . . ?
N3 C8 C9 C14 -156.7(7) . . . . ?
N3 C8 C9 C10 29.1(10) . . . . ?
C26 C25 C24 O6 175.0(6) . . . . ?
C26 C25 C24 C23 -5.9(10) . . . . ?
C26 C25 C30 C29 0.3(11) . . . . ?
C26 C27 C28 C29 -3.2(14) . . . . ?
O1 C2 C3 C4 179.2(15) . . . . ?
C52 C51 C46 C47 178.5(6) . . . . ?
C52 C53 C54 O10 1.6(11) . . . . ?
C52 C53 C54 C55 -177.8(6) . . . . ?
C24 C25 C26 C27 -178.9(7) . . . . ?
C24 C25 C30 C29 178.4(7) . . . . ?
C6 N1 C2 O1 -176.9(9) . . . . ?
C6 N1 C2 C3 5.4(16) . . . . ?
C58 C59 C60 C55 0.2(12) . . . . ?
C58 C57 C56 C55 0.3(11) . . . . ?
C23 C22 C21 C20 25.8(11) . . . . ?
C23 C22 C21 C16 -152.6(7) . . . . ?
C38 C39 C40 C45 -179.0(7) . . . . ?
C38 C39 C40 C41 2.5(11) . . . . ?
C59 C58 C57 C56 0.1(12) . . . . ?
C59 C60 C55 C56 0.1(10) . . . . ?
C59 C60 C55 C54 -179.7(6) . . . . ?
C7 N2 N3 C8 177.7(7) . . . . ?
C7 C6 C5 C4 -175.8(13) . . . . ?
C57 C58 C59 C60 -0.3(13) . . . . ?
C57 C56 C55 C60 -0.4(10) . . . . ?
C57 C56 C55 C54 179.4(6) . . . . ?
C53 C54 C55 C60 24.3(10) . . . . ?
C53 C54 C55 C56 -155.5(6) . . . . ?
C49 C50 C51 C52 -179.7(7) . . . . ?
C49 C50 C51 C46 1.1(12) . . . . ?
C39 C38 C37 O7 -0.9(13) . . . . ?
C39 C38 C37 C36 176.2(7) . . . . ?
C39 C40 C41 C42 177.9(7) . . . . ?
C21 C20 C19 C18 1.9(13) . . . . ?
C21 C22 C23 C24 -179.0(7) . . . . ?
C21 C16 C17 C18 2.1(15) . . . . ?
C14 C13 C12 C11 -1.9(14) . . . . ?
C30 C25 C26 C27 -0.9(12) . . . . ?
C30 C25 C24 O6 -2.9(9) . . . . ?
C30 C25 C24 C23 176.2(7) . . . . ?
C30 C29 C28 C27 2.7(13) . . . . ?
C45 C44 C43 C42 -1.6(13) . . . . ?
C45 C40 C41 C42 -0.6(11) . . . . ?
C46 C51 C52 O9 22.2(9) . . . . ?
C46 C51 C52 C53 -158.4(6) . . . . ?
C46 C47 C48 C49 -1.5(11) . . . . ?
C10 C11 C12 C13 -0.3(15) . . . . ?
C17 C16 C21 C20 -2.7(13) . . . . ?
C17 C16 C21 C22 175.7(8) . . . . ?
C17 C18 C19 C20 -2.6(15) . . . . ?
C9 C14 C13 O4 -175.4(6) . . . . ?
C9 C14 C13 C12 3.3(11) . . . . ?
C9 C10 C11 C12 0.9(15) . . . . ?
C44 C45 C40 C39 -178.4(7) . . . . ?
C44 C45 C40 C41 0.2(12) . . . . ?
C40 C45 C44 C43 0.9(13) . . . . ?
C13 C14 C9 C8 -176.6(7) . . . . ?
C13 C14 C9 C10 -2.6(11) . . . . ?
C36 C31 C32 C33 2(2) . . . . ?
C11 C10 C9 C8 175.1(8) . . . . ?
C11 C10 C9 C14 0.6(13) . . . . ?
C2 N1 C6 C7 172.8(9) . . . . ?
C2 N1 C6 C5 -4.2(14) . . . . ?
C41 C42 C43 C44 1.3(14) . . . . ?
C37 C38 C39 O8 7.0(12) . . . . ?
C37 C38 C39 C40 -170.9(7) . . . . ?
C37 C36 C35 C34 179.6(11) . . . . ?
C37 C36 C31 C32 179.1(12) . . . . ?
C43 C42 C41 C40 -0.2(13) . . . . ?
C19 C20 C21 C22 -177.7(7) . . . . ?
C19 C20 C21 C16 0.7(12) . . . . ?
C19 C18 C17 C16 0.6(16) . . . . ?
C15 O4 C13 C14 -177.8(7) . . . . ?
C15 O4 C13 C12 3.4(12) . . . . ?
C35 C36 C37 O7 -162.7(10) . . . . ?
C35 C36 C37 C38 19.9(14) . . . . ?
C35 C36 C31 C32 -2(2) . . . . ?
C35 C34 C33 C32 0(2) . . . . ?
C31 C36 C37 O7 16.2(13) . . . . ?
C31 C36 C37 C38 -161.2(10) . . . . ?
C31 C36 C35 C34 0.6(19) . . . . ?
C31 C32 C33 C34 -1(2) . . . . ?
C1 O1 C2 N1 171.9(12) . . . . ?
C1 O1 C2 C3 -11(2) . . . . ?
C3 C4 C5 C6 1(3) . . . . ?
C5 C6 C7 N2 178.6(10) . . . . ?
C5 C4 C3 C2 0(3) . . . . ?
C33 C34 C35 C36 0(2) . . . . ?
Gd2 O2 C8 N3 154.2(5) . . . . ?
Gd2 O2 C8 C9 -27.0(10) . . . . ?
Gd2 O10 C54 C53 -18.8(10) . . . . ?
Gd2 O10 C54 C55 160.6(4) . . . . ?
Gd2 O3 C14 C9 -36.2(9) . . . . ?
Gd2 O3 C14 C9 151.0(6) 3_666 . . . ?
Gd2 O3 C14 C13 147.7(5) . . . . ?
Gd2 O3 C14 C13 -25.1(8) 3_666 . . . ?
Gd2 O9 C52 C51 -175.3(5) . . . . ?
Gd2 O9 C52 C53 5.4(11) . . . . ?
Gd2 O4 C13 C14 21.1(8) 3_666 . . . ?
Gd2 O4 C13 C12 -157.7(7) 3_666 . . . ?
